data_4062072
_journal_name_full Organometallics
_journal_year 2003
_chemical_formula_sum 'C35 H35 I O P2 Pd'
_chemical_formula_weight 766.87
_space_group_IT_number 4
_symmetry_cell_setting monoclinic
_symmetry_space_group_name_Hall 'P 2yb'
_symmetry_space_group_name_H-M 'P 1 21 1'
_cell_angle_alpha 90.00
_cell_angle_beta 101.237(2)
_cell_angle_gamma 90.00
_cell_formula_units_Z 2
_cell_length_a 9.0397(2)
_cell_length_b 14.2113(3)
_cell_length_c 12.5971(2)
_cell_measurement_temperature 198(2)
_cell_volume 1587.27(4)
_diffrn_ambient_temperature 198(2)
_exptl_crystal_density_diffrn 1.605
_cod_depositor_comments
;
The following automatic conversions were performed:
'_symmetry_cell_setting' value 'Monoclinic' changed to 'monoclinic'
according to '/home/saulius/struct/CIF-dictionaries/cif_core.dic'
dictionary named 'cif_core.dic' version 2.4.1 from 2010-06-29.

Automatic conversion script
Id: cif_fix_enum 1527 2010-12-29 10:47:43Z saulius 
;
_cod_original_sg_symbol_H-M 'P 21'
_cod_database_code 4062072

loop_
_symmetry_equiv_pos_as_xyz
'x, y, z'
'-x, y+1/2, -z'

loop_
_atom_site_label
_atom_site_type_symbol
_atom_site_fract_x
_atom_site_fract_y
_atom_site_fract_z
_atom_site_U_iso_or_equiv
_atom_site_adp_type
_atom_site_occupancy
_atom_site_symmetry_multiplicity
_atom_site_calc_flag
_atom_site_refinement_flags
_atom_site_disorder_assembly
_atom_site_disorder_group
Pd1 Pd 0.71319(12) 1.01324(11) 0.35959(9) 0.0306(4) Uani 1 1 d . . .
I1 I 0.84344(12) 1.14495(11) 0.49083(9) 0.0415(4) Uani 1 1 d . . .
P1 P 0.6382(5) 0.8980(4) 0.2440(3) 0.0307(12) Uani 1 1 d . . .
P2 P 0.6530(4) 0.9123(4) 0.4889(3) 0.0324(12) Uani 1 1 d . . .
O1 O 0.5066(16) 1.1589(14) 0.2337(10) 0.055(5) Uani 1 1 d . . .
C1 C 0.359(2) 0.9409(19) 0.1143(18) 0.052(6) Uani 1 1 d . . .
H1A H 0.3178 0.9293 0.1769 0.062 Uiso 1 1 calc R . .
C2 C 0.265(3) 0.9729(18) 0.0204(19) 0.054(6) Uani 1 1 d . . .
H2A H 0.1623 0.9871 0.0208 0.064 Uiso 1 1 calc R . .
C3 C 0.318(3) 0.9832(16) -0.0680(18) 0.057(7) Uani 1 1 d . . .
H3A H 0.2502 0.9968 -0.1339 0.068 Uiso 1 1 calc R . .
C4 C 0.471(3) 0.9746(17) -0.0680(18) 0.056(7) Uani 1 1 d . . .
H4A H 0.5103 0.9881 -0.1311 0.067 Uiso 1 1 calc R . .
C5 C 0.564(3) 0.946(2) 0.0256(15) 0.052(7) Uani 1 1 d . . .
H5A H 0.6694 0.9402 0.0269 0.062 Uiso 1 1 calc R . .
C6 C 0.510(2) 0.926(2) 0.1186(17) 0.050(6) Uani 1 1 d . . .
C7 C 0.9379(13) 0.8507(9) 0.2822(9) 0.030(4) Uani 1 1 d G . .
H7A H 0.9477 0.8954 0.3391 0.036 Uiso 1 1 calc R . .
C8 C 1.0614(10) 0.7967(12) 0.2691(11) 0.055(7) Uani 1 1 d G . .
H8A H 1.1556 0.8047 0.3171 0.066 Uiso 1 1 calc R . .
C9 C 1.0471(14) 0.7312(12) 0.1858(13) 0.064(8) Uani 1 1 d G . .
H9A H 1.1315 0.6943 0.1769 0.076 Uiso 1 1 calc R . .
C10 C 0.9093(18) 0.7196(12) 0.1156(12) 0.085(12) Uani 1 1 d G . .
H10A H 0.8995 0.6748 0.0587 0.103 Uiso 1 1 calc R . .
C11 C 0.7858(13) 0.7735(12) 0.1287(10) 0.065(9) Uani 1 1 d G . .
H11A H 0.6916 0.7655 0.0807 0.078 Uiso 1 1 calc R . .
C12 C 0.8001(11) 0.8390(10) 0.2119(9) 0.043(6) Uani 1 1 d G . .
C13 C 0.5409(19) 0.808(2) 0.3116(15) 0.051(7) Uani 1 1 d . . .
H13A H 0.4414 0.8348 0.3194 0.061 Uiso 1 1 calc R . .
C14 C 0.509(3) 0.714(2) 0.2497(18) 0.054(6) Uani 1 1 d . . .
H14A H 0.4576 0.6705 0.2912 0.081 Uiso 1 1 calc R . .
H14B H 0.6045 0.6856 0.2398 0.081 Uiso 1 1 calc R . .
H14C H 0.4448 0.7253 0.1787 0.081 Uiso 1 1 calc R . .
C15 C 0.632(2) 0.7906(18) 0.4267(13) 0.039(5) Uani 1 1 d . . .
H15A H 0.7352 0.7685 0.4197 0.047 Uiso 1 1 calc R . .
C16 C 0.564(2) 0.716(3) 0.4866(18) 0.080(11) Uani 1 1 d . . .
H16A H 0.5599 0.6568 0.4471 0.120 Uiso 1 1 calc R . .
H16B H 0.4622 0.7355 0.4929 0.120 Uiso 1 1 calc R . .
H16C H 0.6263 0.7086 0.5591 0.120 Uiso 1 1 calc R . .
C17 C 0.4191(13) 0.8911(10) 0.6019(9) 0.039(5) Uani 1 1 d G . .
H17A H 0.4856 0.8508 0.6491 0.046 Uiso 1 1 calc R . .
C18 C 0.2738(13) 0.9065(10) 0.6191(10) 0.043(5) Uani 1 1 d G . .
H18A H 0.2409 0.8767 0.6779 0.052 Uiso 1 1 calc R . .
C19 C 0.1764(10) 0.9654(11) 0.5501(12) 0.060(8) Uani 1 1 d G . .
H19A H 0.0771 0.9759 0.5619 0.073 Uiso 1 1 calc R . .
C20 C 0.2245(11) 1.0089(11) 0.4640(11) 0.058(7) Uani 1 1 d G . .
H20A H 0.1580 1.0492 0.4169 0.069 Uiso 1 1 calc R . .
C21 C 0.3699(12) 0.9936(12) 0.4469(9) 0.047(6) Uani 1 1 d G . .
H21A H 0.4027 1.0233 0.3880 0.056 Uiso 1 1 calc R . .
C22 C 0.4672(10) 0.9346(12) 0.5158(9) 0.050(7) Uani 1 1 d G . .
C23 C 0.7619(13) 0.9584(9) 0.7047(10) 0.031(4) Uani 1 1 d G . .
H23A H 0.6899 1.0079 0.6938 0.037 Uiso 1 1 calc R . .
C24 C 0.8542(16) 0.9457(11) 0.8056(8) 0.059(7) Uani 1 1 d G . .
H24A H 0.8454 0.9867 0.8637 0.071 Uiso 1 1 calc R . .
C25 C 0.9595(16) 0.8732(12) 0.8216(8) 0.072(9) Uani 1 1 d G . .
H25A H 1.0226 0.8646 0.8905 0.086 Uiso 1 1 calc R . .
C26 C 0.9723(13) 0.8134(10) 0.7366(10) 0.058(7) Uani 1 1 d G . .
H26A H 1.0442 0.7638 0.7475 0.070 Uiso 1 1 calc R . .
C27 C 0.8800(13) 0.8260(9) 0.6356(8) 0.027(4) Uani 1 1 d G . .
H27A H 0.8887 0.7851 0.5776 0.032 Uiso 1 1 calc R . .
C28 C 0.7747(12) 0.8985(10) 0.6197(7) 0.056(8) Uani 1 1 d G . .
C29 C 0.6278(12) 1.1532(13) 0.1837(9) 0.059(7) Uani 1 1 d G . .
C30 C 0.6379(16) 1.2059(11) 0.0924(10) 0.056(7) Uani 1 1 d G . .
H30A H 0.5595 1.2484 0.0631 0.067 Uiso 1 1 calc R . .
C31 C 0.7627(18) 1.1963(11) 0.0440(10) 0.072(9) Uani 1 1 d G . .
H31A H 0.7696 1.2323 -0.0184 0.086 Uiso 1 1 calc R . .
C32 C 0.8774(15) 1.1340(12) 0.0868(10) 0.052(6) Uani 1 1 d G . .
H32A H 0.9627 1.1274 0.0537 0.062 Uiso 1 1 calc R . .
C33 C 0.8673(13) 1.0813(9) 0.1781(10) 0.036(5) Uani 1 1 d G . .
H33A H 0.9457 1.0387 0.2074 0.043 Uiso 1 1 calc R . .
C34 C 0.7425(14) 1.0909(11) 0.2265(8) 0.042(5) Uani 1 1 d G . .
C35 C 0.376(3) 1.203(3) 0.1792(18) 0.080(10) Uani 1 1 d . . .
H35A H 0.2982 1.2004 0.2237 0.119 Uiso 1 1 calc R . .
H35B H 0.3394 1.1711 0.1102 0.119 Uiso 1 1 calc R . .
H35C H 0.3982 1.2690 0.1656 0.119 Uiso 1 1 calc R . .

loop_
_atom_site_aniso_label
_atom_site_aniso_U_11
_atom_site_aniso_U_22
_atom_site_aniso_U_33
_atom_site_aniso_U_23
_atom_site_aniso_U_13
_atom_site_aniso_U_12
Pd1 0.0206(5) 0.0521(11) 0.0171(5) 0.0019(6) -0.0007(4) -0.0015(6)
I1 0.0306(6) 0.0604(11) 0.0308(6) -0.0068(6) -0.0010(4) -0.0001(6)
P1 0.0225(18) 0.046(4) 0.0215(19) -0.004(2) -0.0014(14) 0.001(2)
P2 0.0182(18) 0.059(4) 0.0188(18) 0.0028(19) 0.0016(14) 0.002(2)
O1 0.046(7) 0.079(14) 0.035(7) 0.011(8) -0.007(5) 0.033(9)
C1 0.039(10) 0.07(2) 0.044(11) -0.028(11) -0.008(8) -0.013(11)
C2 0.059(14) 0.036(16) 0.056(14) -0.008(11) -0.015(11) 0.003(11)
C3 0.083(18) 0.026(16) 0.044(12) 0.011(9) -0.029(11) 0.004(11)
C4 0.10(2) 0.026(15) 0.037(11) -0.002(9) -0.013(11) -0.002(13)
C5 0.053(12) 0.08(2) 0.020(9) 0.009(10) -0.005(8) -0.014(12)
C6 0.034(10) 0.08(2) 0.038(10) 0.002(11) -0.004(8) 0.005(10)
C7 0.038(9) 0.020(12) 0.029(8) 0.004(7) -0.002(7) -0.005(8)
C8 0.027(9) 0.10(2) 0.040(10) 0.026(12) 0.008(8) 0.004(11)
C9 0.059(15) 0.07(2) 0.071(16) 0.001(15) 0.035(13) 0.019(14)
C10 0.10(2) 0.09(3) 0.066(16) -0.009(16) 0.023(16) 0.07(2)
C11 0.047(12) 0.10(3) 0.045(12) -0.033(14) 0.002(9) 0.030(13)
C12 0.028(9) 0.057(17) 0.044(10) 0.034(10) 0.007(8) 0.004(9)
C13 0.020(8) 0.10(2) 0.031(9) -0.004(11) 0.006(7) -0.012(10)
C14 0.044(11) 0.060(19) 0.051(12) 0.018(12) -0.008(9) -0.004(11)
C15 0.031(9) 0.061(16) 0.027(8) 0.000(9) 0.008(7) -0.019(9)
C16 0.035(11) 0.16(3) 0.043(12) 0.031(15) 0.003(9) -0.027(15)
C17 0.042(10) 0.029(14) 0.045(10) -0.001(9) 0.008(8) -0.008(9)
C18 0.037(10) 0.024(14) 0.071(13) -0.029(10) 0.018(9) -0.008(9)
C19 0.028(10) 0.07(2) 0.083(16) -0.031(15) 0.008(10) -0.027(11)
C20 0.020(8) 0.09(2) 0.060(12) -0.010(15) -0.002(8) -0.006(12)
C21 0.025(8) 0.07(2) 0.038(9) -0.015(10) 0.001(7) 0.002(9)
C22 0.028(9) 0.10(2) 0.019(8) -0.010(10) 0.000(6) 0.030(11)
C23 0.035(9) 0.007(11) 0.044(10) 0.005(8) -0.006(7) 0.001(8)
C24 0.058(14) 0.08(2) 0.030(10) -0.003(11) -0.012(9) 0.013(14)
C25 0.051(13) 0.12(3) 0.030(10) 0.011(14) -0.024(9) -0.017(16)
C26 0.023(9) 0.10(2) 0.045(12) 0.011(12) -0.007(8) 0.010(11)
C27 0.036(9) 0.010(11) 0.034(9) 0.003(7) 0.007(7) 0.008(7)
C28 0.016(7) 0.12(3) 0.035(10) 0.014(12) 0.004(6) 0.002(10)
C29 0.051(11) 0.11(2) 0.016(7) 0.011(11) -0.001(7) -0.017(14)
C30 0.080(17) 0.047(18) 0.032(10) 0.008(10) -0.012(10) -0.003(13)
C31 0.09(2) 0.10(3) 0.032(11) 0.016(13) 0.024(12) 0.016(18)
C32 0.070(14) 0.048(17) 0.039(10) 0.000(10) 0.018(9) 0.002(13)
C33 0.058(12) 0.015(12) 0.037(9) -0.013(8) 0.018(8) -0.014(9)
C34 0.032(9) 0.063(17) 0.026(8) -0.005(9) -0.004(7) 0.000(9)
C35 0.070(16) 0.13(3) 0.033(11) -0.004(14) -0.008(10) 0.057(18)

loop_
_geom_bond_atom_site_label_1
_geom_bond_atom_site_label_2
_geom_bond_distance
_geom_bond_site_symmetry_2
_geom_bond_publ_flag
Pd1 C34 2.067(9) . ?
Pd1 P1 2.209(5) . ?
Pd1 P2 2.313(5) . ?
Pd1 I1 2.6201(19) . ?
P1 C12 1.799(10) . ?
P1 C6 1.81(2) . ?
P1 C13 1.85(2) . ?
P2 C28 1.805(9) . ?
P2 C22 1.806(9) . ?
P2 C15 1.89(2) . ?
O1 C29 1.369(17) . ?
O1 C35 1.40(2) . ?
C1 C6 1.37(3) . ?
C1 C2 1.39(3) . ?
C2 C3 1.30(4) . ?
C3 C4 1.39(4) . ?
C4 C5 1.37(3) . ?
C5 C6 1.39(3) . ?
C7 C8 1.3900 . ?
C7 C12 1.3900 . ?
C8 C9 1.3900 . ?
C9 C10 1.3900 . ?
C10 C11 1.3900 . ?
C11 C12 1.3900 . ?
C13 C15 1.54(3) . ?
C13 C14 1.55(4) . ?
C15 C16 1.50(3) . ?
C17 C18 1.3900 . ?
C17 C22 1.3900 . ?
C18 C19 1.3900 . ?
C19 C20 1.3900 . ?
C20 C21 1.3900 . ?
C21 C22 1.3900 . ?
C23 C24 1.3900 . ?
C23 C28 1.3900 . ?
C24 C25 1.3900 . ?
C25 C26 1.3900 . ?
C26 C27 1.3900 . ?
C27 C28 1.3900 . ?
C29 C30 1.3900 . ?
C29 C34 1.3900 . ?
C30 C31 1.3900 . ?
C31 C32 1.3900 . ?
C32 C33 1.3900 . ?
C33 C34 1.3900 . ?
